data_1530449
loop_
_publ_author_name
'Mossner, B.'
'Kemmler-Sack, S.'

_publ_section_title
;
 Hexagonale Perowskite vom 21R-Typ in den Systemen Ba O (B2)3+ O3 - Nb2 O5
 - Ti O2 (B=Sc, In, Lu, Yb, Tm, La)
;
_journal_name_full 'Journal of the Less-Common Metals'
_journal_page_first 287
_journal_page_last 291
_journal_volume 120
_journal_year 1986
_chemical_formula_sum 'Ba7 Nb4 O21 Ti2'
_chemical_name_systematic 'Ba7 Nb4 Ti2 O21'
_space_group_IT_number 166
_symmetry_space_group_name_Hall '-R 3 2"'
_symmetry_space_group_name_H-M 'R -3 m :H'
_cell_angle_alpha 90
_cell_angle_beta 90
_cell_angle_gamma 120
_cell_formula_units_Z 3
_cell_length_a 5.767
_cell_length_b 5.767
_cell_length_c 49.485
_cell_volume 1425.293
_citation_journal_id_ASTM JCOMAH
_cod_data_source_file Mossner_JCOMAH_1986_1288.cif
_cod_data_source_block Ba7Nb4O21Ti2
_cod_database_code 1530449

loop_
_symmetry_equiv_pos_as_xyz
x,y,z
-y,x-y,z
-x+y,-x,z
y,x,-z
-x,-x+y,-z
x-y,-y,-z
-x,-y,-z
y,-x+y,-z
x-y,x,-z
-y,-x,z
x,x-y,z
-x+y,y,z
x+2/3,y+1/3,z+1/3
-y+2/3,x-y+1/3,z+1/3
-x+y+2/3,-x+1/3,z+1/3
y+2/3,x+1/3,-z+1/3
-x+2/3,-x+y+1/3,-z+1/3
x-y+2/3,-y+1/3,-z+1/3
-x+2/3,-y+1/3,-z+1/3
y+2/3,-x+y+1/3,-z+1/3
x-y+2/3,x+1/3,-z+1/3
-y+2/3,-x+1/3,z+1/3
x+2/3,x-y+1/3,z+1/3
-x+y+2/3,y+1/3,z+1/3
x+1/3,y+2/3,z+2/3
-y+1/3,x-y+2/3,z+2/3
-x+y+1/3,-x+2/3,z+2/3
y+1/3,x+2/3,-z+2/3
-x+1/3,-x+y+2/3,-z+2/3
x-y+1/3,-y+2/3,-z+2/3
-x+1/3,-y+2/3,-z+2/3
y+1/3,-x+y+2/3,-z+2/3
x-y+1/3,x+2/3,-z+2/3
-y+1/3,-x+2/3,z+2/3
x+1/3,x-y+2/3,z+2/3
-x+y+1/3,y+2/3,z+2/3

loop_
_atom_site_label
_atom_site_type_symbol
_atom_site_fract_x
_atom_site_fract_y
_atom_site_fract_z
_atom_site_occupancy
_atom_site_U_iso_or_equiv
Ba1 Ba+2 0 0 0 1 0.0
Ti2 Ti+4 0 0 0.309 0.5 0.0
Nb2 Nb+5 0 0 0.309 0.5 0.0
Ba3 Ba+2 0 0 0.238 1 0.0
O1 O-2 0.5 0 0 1 0.0
Nb1 Nb+5 0 0 0.071 0.5 0.0
O2 O-2 0.1667 -0.1667 0.956 1 0.0
Ba4 Ba+2 0 0 0.386 1 0.0
Nb3 Nb+5 0 0 0.46 1 0.0
O3 O-2 0.1667 -0.1667 0.095 1 0.0
O4 O-2 0.1667 -0.1667 0.19 1 0.0
Ba2 Ba+2 0 0 0.15 1 0.0
Ti1 Ti+4 0 0 0.071 0.5 0.0
